data_4311576
loop_
_publ_author_name
'Horst Brombacher'
'Heinrich Vahrenkamp'

_publ_section_title
;
 Pyrazolylborate-Zinc Alkoxide Complexes. 2. Solvolytic Chemistry
;
_journal_name_full 'Inorganic Chemistry'
_journal_page_first 6050
_journal_page_last 6053
_journal_paper_doi 10.1021/ic0491783
_journal_volume 43
_journal_year 2004
_chemical_formula_sum 'C34 H35 B N6 O S3 Zn'
_chemical_formula_weight 716.04
_chemical_melting_point 229
_chemical_name_common Tp(Ph,Me)ZnS(CH2)2SC(S)OMe
_chemical_name_systematic
; 
 Hydrotris(3-phenyl-5-methyl-pyrazol-1-yl)borato-zink
-O-methylxanthogenato)ethanthiolat 
;
_space_group_IT_number 14
_symmetry_cell_setting monoclinic
_symmetry_space_group_name_Hall '-P 2yn'
_symmetry_space_group_name_H-M 'P 1 21/n 1'
_atom_sites_solution_hydrogens geom
_atom_sites_solution_primary Patterson
_atom_sites_solution_secondary difmap
_audit_creation_method SHELXL-97
_cell_angle_alpha 90.00
_cell_angle_beta 96.548(4)
_cell_angle_gamma 90.00
_cell_formula_units_Z 4
_cell_length_a 12.150(2)
_cell_length_b 19.721(4)
_cell_length_c 14.685(3)
_cell_measurement_temperature 213(2)
_cell_volume 3495.7(12)
_computing_cell_refinement 'Bruker SMART'
_computing_data_collection 'Bruker SMART'
_computing_data_reduction 'Bruker SHELXTL'
_computing_molecular_graphics 'Bruker SHELXTL'
_computing_publication_material 'Bruker SHELXTL'
_computing_structure_refinement 'Bruker SHELXTL'
_computing_structure_solution 'Bruker SHELXTL'
_diffrn_ambient_temperature 213(2)
_diffrn_measured_fraction_theta_full 0.895
_diffrn_measured_fraction_theta_max 0.895
_diffrn_measurement_device_type 'CCD area detector'
_diffrn_measurement_method 'phi and omega scans'
_diffrn_radiation_monochromator graphite
_diffrn_radiation_source 'fine-focus sealed tube'
_diffrn_radiation_type MoK\a
_diffrn_radiation_wavelength 0.71073
_diffrn_reflns_av_R_equivalents 0.2613
_diffrn_reflns_av_sigmaI/netI 0.6372
_diffrn_reflns_limit_h_max 16
_diffrn_reflns_limit_h_min -17
_diffrn_reflns_limit_k_max 25
_diffrn_reflns_limit_k_min -25
_diffrn_reflns_limit_l_max 20
_diffrn_reflns_limit_l_min -15
_diffrn_reflns_number 23552
_diffrn_reflns_theta_full 30.08
_diffrn_reflns_theta_max 30.08
_diffrn_reflns_theta_min 1.74
_exptl_absorpt_coefficient_mu 0.918
_exptl_absorpt_correction_type SADABS
_exptl_crystal_colour yellow
_exptl_crystal_density_diffrn 1.361
_exptl_crystal_density_method 'not measured'
_exptl_crystal_description isometric
_exptl_crystal_F_000 1488
_exptl_crystal_size_max 0.26
_exptl_crystal_size_mid 0.21
_exptl_crystal_size_min 0.16
_refine_diff_density_max 1.117
_refine_diff_density_min -1.004
_refine_diff_density_rms 0.143
_refine_ls_extinction_method none
_refine_ls_goodness_of_fit_ref 0.743
_refine_ls_hydrogen_treatment 'riding model'
_refine_ls_matrix_type full
_refine_ls_number_parameters 415
_refine_ls_number_reflns 9202
_refine_ls_number_restraints 0
_refine_ls_restrained_S_all 0.743
_refine_ls_R_factor_all 0.3680
_refine_ls_R_factor_gt 0.0891
_refine_ls_shift/su_max 0.000
_refine_ls_shift/su_mean 0.000
_refine_ls_structure_factor_coef Fsqd
_refine_ls_weighting_details 'calc w=1/[\s^2^(Fo^2^)+(0.1191P)^2^+0.0000P] where P=(Fo^2^+2Fc^2^)/3'
_refine_ls_weighting_scheme calc
_refine_ls_wR_factor_gt 0.2111
_refine_ls_wR_factor_ref 0.3148
_reflns_number_gt 1636
_reflns_number_total 9202
_reflns_threshold_expression >2sigma(I)
_cod_data_source_file ic0491783si20040706_093301_2.cif
_cod_data_source_block hordm
_cod_depositor_comments
;
The following automatic conversions were performed:
'_symmetry_cell_setting' value 'Monoclinic' changed to 'monoclinic'
according to '/home/saulius/struct/CIF-dictionaries/cif_core.dic'
dictionary named 'cif_core.dic' version 2.4.1 from
2010-06-29.

'_geom_angle_publ_flag' value 'Y' changed to 'y' according to
'/home/saulius/struct/CIF-dictionaries/cif_core.dic' dictionary named
'cif_core.dic' version 2.4.1 from 2010-06-29 (80
times).

'_geom_bond_publ_flag' value 'Y' changed to 'y' according to
'/home/saulius/struct/CIF-dictionaries/cif_core.dic' dictionary named
'cif_core.dic' version 2.4.1 from 2010-06-29 (53 times).

Automatic conversion script
Id: cif_fix_enum 1527 2010-12-29 10:47:43Z saulius 
;
_cod_original_cell_volume 3495.7(11)
_cod_database_code 4311576

loop_
_symmetry_equiv_pos_as_xyz
'x, y, z'
'-x+1/2, y+1/2, -z+1/2'
'-x, -y, -z'
'x-1/2, -y-1/2, z-1/2'

loop_
_atom_site_label
_atom_site_type_symbol
_atom_site_fract_x
_atom_site_fract_y
_atom_site_fract_z
_atom_site_U_iso_or_equiv
_atom_site_adp_type
_atom_site_occupancy
_atom_site_symmetry_multiplicity
_atom_site_calc_flag
_atom_site_refinement_flags
_atom_site_disorder_assembly
_atom_site_disorder_group
Zn1 Zn -0.24874(10) 0.46948(6) 0.72065(7) 0.0427(4) Uani 1 1 d . . .
N1 N -0.3864(7) 0.4338(4) 0.6408(5) 0.042(2) Uani 1 1 d . . .
N2 N -0.1398(7) 0.4006(4) 0.6746(5) 0.040(2) Uani 1 1 d . . .
N3 N -0.2204(6) 0.5365(5) 0.6211(5) 0.041(2) Uani 1 1 d . . .
N4 N -0.3675(7) 0.4239(4) 0.5520(5) 0.045(2) Uani 1 1 d . . .
N5 N -0.1702(6) 0.3841(4) 0.5820(5) 0.040(2) Uani 1 1 d . . .
N6 N -0.2094(7) 0.5051(4) 0.5380(5) 0.040(2) Uani 1 1 d . . .
S1 S -0.2424(3) 0.49671(17) 0.86734(19) 0.0612(9) Uani 1 1 d . . .
S2 S -0.2832(5) 0.2985(2) 1.0068(3) 0.138(2) Uani 1 1 d . . .
S3 S -0.2741(4) 0.2867(3) 1.2059(3) 0.1190(17) Uani 1 1 d . . .
O1 O -0.1794(11) 0.3788(7) 1.1097(8) 0.159(6) Uani 1 1 d . . .
B1 B -0.2513(10) 0.4309(7) 0.5227(7) 0.044(3) Uani 1 1 d . . .
H1 H -0.2525 0.4185 0.4572 0.053 Uiso 1 1 calc R . .
C1 C -0.4624(9) 0.4020(5) 0.5005(7) 0.047(3) Uani 1 1 d . . .
C2 C -0.5410(9) 0.3990(5) 0.5620(8) 0.052(3) Uani 1 1 d . . .
H2A H -0.6145 0.3841 0.5481 0.062 Uiso 1 1 calc R . .
C3 C -0.4941(9) 0.4213(5) 0.6468(7) 0.042(3) Uani 1 1 d . . .
C4 C -0.4662(9) 0.3885(6) 0.4032(7) 0.064(3) Uani 1 1 d . . .
H4A H -0.3936 0.3962 0.3838 0.097 Uiso 1 1 calc R . .
H4B H -0.5196 0.4186 0.3696 0.097 Uiso 1 1 calc R . .
H4C H -0.4881 0.3418 0.3910 0.097 Uiso 1 1 calc R . .
C5 C -0.5462(9) 0.4281(6) 0.7310(8) 0.050(3) Uani 1 1 d . . .
C6 C -0.5239(9) 0.4817(7) 0.7921(7) 0.063(4) Uani 1 1 d . . .
H6A H -0.4716 0.5146 0.7798 0.076 Uiso 1 1 calc R . .
C7 C -0.5756(11) 0.4878(8) 0.8694(9) 0.080(4) Uani 1 1 d . . .
H7A H -0.5618 0.5258 0.9078 0.096 Uiso 1 1 calc R . .
C8 C -0.6473(13) 0.4388(9) 0.8908(11) 0.096(5) Uani 1 1 d . . .
H8A H -0.6756 0.4399 0.9478 0.115 Uiso 1 1 calc R . .
C9 C -0.6786(10) 0.3876(8) 0.8291(11) 0.083(5) Uani 1 1 d . . .
H9A H -0.7352 0.3575 0.8410 0.100 Uiso 1 1 calc R . .
C10 C -0.6267(10) 0.3797(7) 0.7481(10) 0.076(4) Uani 1 1 d . . .
H10A H -0.6453 0.3437 0.7074 0.091 Uiso 1 1 calc R . .
C11 C -0.1123(9) 0.3293(6) 0.5597(7) 0.042(3) Uani 1 1 d . . .
C12 C -0.0474(8) 0.3095(5) 0.6365(7) 0.045(3) Uani 1 1 d . . .
H12A H 0.0001 0.2717 0.6419 0.054 Uiso 1 1 calc R . .
C13 C -0.0642(8) 0.3552(5) 0.7059(6) 0.037(3) Uani 1 1 d . . .
C14 C -0.1317(9) 0.2964(6) 0.4662(6) 0.062(3) Uani 1 1 d . . .
H14A H -0.1829 0.3238 0.4262 0.093 Uiso 1 1 calc R . .
H14B H -0.1629 0.2515 0.4721 0.093 Uiso 1 1 calc R . .
H14C H -0.0620 0.2927 0.4404 0.093 Uiso 1 1 calc R . .
C15 C -0.0129(8) 0.3591(6) 0.8012(7) 0.039(3) Uani 1 1 d . . .
C16 C 0.0150(8) 0.4200(6) 0.8414(7) 0.048(3) Uani 1 1 d . . .
H16A H 0.0008 0.4604 0.8083 0.057 Uiso 1 1 calc R . .
C17 C 0.0646(9) 0.4219(7) 0.9314(8) 0.057(3) Uani 1 1 d . . .
H17A H 0.0839 0.4640 0.9587 0.069 Uiso 1 1 calc R . .
C18 C 0.0853(10) 0.3652(7) 0.9797(8) 0.064(4) Uani 1 1 d . . .
H18A H 0.1171 0.3676 1.0410 0.077 Uiso 1 1 calc R . .
C19 C 0.0599(10) 0.3022(7) 0.9394(8) 0.065(4) Uani 1 1 d . . .
H19A H 0.0758 0.2618 0.9723 0.078 Uiso 1 1 calc R . .
C20 C 0.0116(9) 0.3008(6) 0.8517(7) 0.054(3) Uani 1 1 d . . .
H20A H -0.0058 0.2586 0.8240 0.065 Uiso 1 1 calc R . .
C21 C -0.1637(9) 0.5491(6) 0.4804(7) 0.048(3) Uani 1 1 d . . .
C22 C -0.1447(9) 0.6087(6) 0.5272(7) 0.052(3) Uani 1 1 d . . .
H22A H -0.1138 0.6482 0.5050 0.062 Uiso 1 1 calc R . .
C23 C -0.1794(8) 0.6002(5) 0.6132(7) 0.040(3) Uani 1 1 d . . .
C24 C -0.1400(9) 0.5279(6) 0.3865(6) 0.061(3) Uani 1 1 d . . .
H24A H -0.1648 0.4816 0.3750 0.092 Uiso 1 1 calc R . .
H24B H -0.0610 0.5307 0.3826 0.092 Uiso 1 1 calc R . .
H24C H -0.1789 0.5577 0.3411 0.092 Uiso 1 1 calc R . .
C25 C -0.1782(9) 0.6518(5) 0.6848(7) 0.045(3) Uani 1 1 d . . .
C26 C -0.1104(11) 0.7058(7) 0.6913(8) 0.073(4) Uani 1 1 d . . .
H26A H -0.0611 0.7111 0.6469 0.088 Uiso 1 1 calc R . .
C27 C -0.1090(11) 0.7534(6) 0.7587(9) 0.076(4) Uani 1 1 d . . .
H27A H -0.0566 0.7886 0.7617 0.092 Uiso 1 1 calc R . .
C28 C -0.1819(12) 0.7505(6) 0.8209(8) 0.066(4) Uani 1 1 d . . .
H28A H -0.1822 0.7840 0.8664 0.079 Uiso 1 1 calc R . .
C29 C -0.2549(9) 0.6982(6) 0.8167(7) 0.056(3) Uani 1 1 d . . .
H29A H -0.3056 0.6951 0.8603 0.067 Uiso 1 1 calc R . .
C30 C -0.2555(9) 0.6499(6) 0.7496(7) 0.054(3) Uani 1 1 d . . .
H30A H -0.3083 0.6148 0.7467 0.065 Uiso 1 1 calc R . .
C31 C -0.2965(15) 0.4235(9) 0.9260(11) 0.131(7) Uani 1 1 d . . .
H31A H -0.3059 0.4376 0.9886 0.157 Uiso 1 1 calc R . .
H31B H -0.3704 0.4133 0.8952 0.157 Uiso 1 1 calc R . .
C32 C -0.2334(15) 0.3607(8) 0.9320(10) 0.116(6) Uani 1 1 d . . .
H32A H -0.1560 0.3711 0.9538 0.139 Uiso 1 1 calc R . .
H32B H -0.2353 0.3412 0.8705 0.139 Uiso 1 1 calc R . .
C33 C -0.2448(12) 0.3254(7) 1.1165(9) 0.085(5) Uani 1 1 d . . .
C34 C -0.147(2) 0.4019(13) 1.2014(14) 0.292(19) Uani 1 1 d . . .
H34A H -0.0992 0.4412 1.1999 0.438 Uiso 1 1 calc R . .
H34B H -0.1071 0.3660 1.2364 0.438 Uiso 1 1 calc R . .
H34C H -0.2122 0.4140 1.2301 0.438 Uiso 1 1 calc R . .

loop_
_atom_site_aniso_label
_atom_site_aniso_U_11
_atom_site_aniso_U_22
_atom_site_aniso_U_33
_atom_site_aniso_U_23
_atom_site_aniso_U_13
_atom_site_aniso_U_12
Zn1 0.0431(7) 0.0549(8) 0.0291(6) -0.0022(7) 0.0000(5) -0.0006(7)
N1 0.044(6) 0.057(6) 0.024(5) 0.005(4) 0.001(4) 0.000(5)
N2 0.048(6) 0.046(6) 0.024(4) 0.000(4) -0.007(4) -0.006(5)
N3 0.041(5) 0.053(6) 0.026(4) -0.005(4) -0.003(4) 0.000(5)
N4 0.044(6) 0.056(6) 0.031(5) -0.007(4) -0.005(4) -0.007(5)
N5 0.038(5) 0.051(6) 0.030(5) -0.004(4) 0.003(4) -0.008(5)
N6 0.048(6) 0.050(6) 0.023(4) -0.002(4) 0.002(4) -0.004(5)
S1 0.070(2) 0.077(2) 0.0348(15) -0.0024(15) -0.0014(16) 0.0065(18)
S2 0.215(6) 0.116(4) 0.079(3) 0.009(3) -0.008(3) -0.068(4)
S3 0.130(4) 0.135(4) 0.087(3) 0.032(3) -0.006(3) -0.035(3)
O1 0.166(12) 0.195(14) 0.099(9) 0.070(9) -0.056(8) -0.087(11)
B1 0.056(9) 0.054(9) 0.020(6) 0.000(6) -0.002(6) 0.003(7)
C1 0.055(7) 0.040(7) 0.040(7) 0.003(5) -0.022(6) -0.009(6)
C2 0.038(7) 0.053(8) 0.062(8) -0.002(6) 0.002(6) -0.004(6)
C3 0.043(7) 0.036(7) 0.044(7) 0.004(5) -0.003(6) 0.008(5)
C4 0.056(8) 0.071(9) 0.061(8) 0.009(7) -0.019(7) 0.000(7)
C5 0.045(7) 0.050(8) 0.057(8) 0.002(6) 0.004(6) 0.005(6)
C6 0.055(8) 0.090(11) 0.045(7) -0.001(7) 0.008(6) -0.010(7)
C7 0.070(10) 0.112(13) 0.062(9) 0.004(8) 0.026(8) 0.002(9)
C8 0.092(12) 0.123(15) 0.082(12) 0.021(11) 0.045(10) 0.006(11)
C9 0.043(8) 0.107(13) 0.105(13) 0.028(10) 0.027(9) 0.010(8)
C10 0.046(8) 0.077(10) 0.109(12) 0.012(9) 0.031(8) 0.002(7)
C11 0.043(7) 0.046(7) 0.037(6) 0.001(5) 0.001(6) -0.010(6)
C12 0.041(6) 0.050(7) 0.043(7) -0.007(6) 0.002(6) 0.002(6)
C13 0.034(6) 0.044(7) 0.033(6) 0.003(5) 0.005(5) -0.008(5)
C14 0.063(8) 0.087(10) 0.037(7) -0.024(6) 0.015(6) -0.009(7)
C15 0.030(6) 0.050(7) 0.038(6) 0.003(6) -0.001(5) -0.003(5)
C16 0.044(7) 0.055(8) 0.042(7) 0.001(6) -0.004(6) -0.005(6)
C17 0.040(7) 0.073(10) 0.058(8) -0.019(7) 0.006(6) -0.011(7)
C18 0.068(9) 0.073(10) 0.045(7) 0.000(7) -0.023(6) 0.016(8)
C19 0.080(9) 0.064(9) 0.046(7) 0.012(7) -0.016(7) 0.006(8)
C20 0.066(8) 0.046(8) 0.045(7) 0.008(6) -0.014(6) 0.004(6)
C21 0.051(7) 0.066(9) 0.029(6) 0.011(6) 0.007(5) 0.004(6)
C22 0.062(8) 0.043(8) 0.050(7) 0.000(6) 0.002(6) -0.015(6)
C23 0.039(6) 0.040(7) 0.038(6) 0.005(5) -0.001(5) -0.012(5)
C24 0.071(8) 0.075(9) 0.038(6) 0.013(6) 0.005(6) -0.004(7)
C25 0.052(7) 0.034(7) 0.047(7) -0.006(5) 0.005(6) -0.013(6)
C26 0.091(10) 0.070(10) 0.063(9) -0.010(7) 0.021(8) -0.021(8)
C27 0.089(11) 0.062(9) 0.079(10) -0.037(8) 0.015(9) -0.018(8)
C28 0.099(11) 0.050(9) 0.048(8) -0.009(6) 0.002(8) 0.016(8)
C29 0.051(8) 0.066(9) 0.049(7) -0.004(7) -0.005(6) 0.000(7)
C30 0.045(7) 0.063(8) 0.053(7) -0.019(6) -0.002(6) 0.009(6)
C31 0.169(18) 0.109(15) 0.109(14) 0.044(11) -0.004(13) 0.040(14)
C32 0.158(17) 0.104(14) 0.090(12) 0.004(10) 0.032(12) -0.023(13)
C33 0.110(12) 0.067(10) 0.068(10) 0.023(7) -0.027(9) -0.031(9)
C34 0.44(5) 0.26(3) 0.14(2) 0.05(2) -0.11(3) -0.21(3)

loop_
_atom_type_symbol
_atom_type_description
_atom_type_scat_dispersion_real
_atom_type_scat_dispersion_imag
_atom_type_scat_source
C C 0.0033 0.0016 'International Tables Vol C Tables 4.2.6.8 and 6.1.1.4'
H H 0.0000 0.0000 'International Tables Vol C Tables 4.2.6.8 and 6.1.1.4'
B B 0.0013 0.0007 'International Tables Vol C Tables 4.2.6.8 and 6.1.1.4'
N N 0.0061 0.0033 'International Tables Vol C Tables 4.2.6.8 and 6.1.1.4'
O O 0.0106 0.0060 'International Tables Vol C Tables 4.2.6.8 and 6.1.1.4'
S S 0.1246 0.1234 'International Tables Vol C Tables 4.2.6.8 and 6.1.1.4'
Zn Zn 0.2839 1.4301 'International Tables Vol C Tables 4.2.6.8 and 6.1.1.4'

loop_
_geom_angle_atom_site_label_1
_geom_angle_atom_site_label_2
_geom_angle_atom_site_label_3
_geom_angle
_geom_angle_site_symmetry_1
_geom_angle_site_symmetry_3
_geom_angle_publ_flag
N3 Zn1 N1 90.3(3) . . y
N3 Zn1 N2 91.5(3) . . y
N1 Zn1 N2 95.6(3) . . y
N3 Zn1 S1 123.6(3) . . y
N1 Zn1 S1 125.1(2) . . y
N2 Zn1 S1 121.7(2) . . y
C3 N1 N4 108.0(8) . . y
C3 N1 Zn1 139.5(7) . . y
N4 N1 Zn1 112.3(6) . . y
C13 N2 N5 105.9(8) . . y
C13 N2 Zn1 140.8(7) . . y
N5 N2 Zn1 111.2(6) . . y
C23 N3 N6 105.3(8) . . y
C23 N3 Zn1 139.2(7) . . y
N6 N3 Zn1 112.5(6) . . y
N1 N4 C1 110.4(8) . . y
N1 N4 B1 121.3(8) . . y
C1 N4 B1 128.1(9) . . y
C11 N5 N2 109.4(8) . . y
C11 N5 B1 131.1(8) . . y
N2 N5 B1 119.2(8) . . y
C21 N6 N3 110.2(9) . . y
C21 N6 B1 130.8(8) . . y
N3 N6 B1 118.9(8) . . y
C31 S1 Zn1 106.9(6) . . y
C33 S2 C32 106.8(7) . . y
C33 O1 C34 106.5(13) . . y
N4 B1 N5 109.7(8) . . y
N4 B1 N6 109.9(9) . . y
N5 B1 N6 107.6(8) . . y
N4 C1 C2 104.6(9) . . y
N4 C1 C4 122.0(10) . . y
C2 C1 C4 133.4(10) . . y
C3 C2 C1 109.2(10) . . y
N1 C3 C2 107.7(9) . . y
N1 C3 C5 124.0(10) . . y
C2 C3 C5 128.3(10) . . y
C6 C5 C10 119.1(11) . . y
C6 C5 C3 123.1(10) . . y
C10 C5 C3 117.8(11) . . y
C7 C6 C5 122.0(12) . . y
C8 C7 C6 119.8(14) . . y
C7 C8 C9 120.2(14) . . y
C8 C9 C10 121.0(13) . . y
C5 C10 C9 117.4(13) . . y
N5 C11 C12 107.3(9) . . y
N5 C11 C14 122.1(10) . . y
C12 C11 C14 130.3(11) . . y
C11 C12 C13 107.6(10) . . y
N2 C13 C12 109.6(9) . . y
N2 C13 C15 119.8(9) . . y
C12 C13 C15 130.6(10) . . y
C16 C15 C20 118.2(10) . . y
C16 C15 C13 121.1(10) . . y
C20 C15 C13 120.7(10) . . y
C15 C16 C17 119.7(11) . . y
C18 C17 C16 121.2(12) . . y
C17 C18 C19 120.1(11) . . y
C20 C19 C18 118.2(11) . . y
C19 C20 C15 122.5(11) . . y
C22 C21 N6 106.9(9) . . y
C22 C21 C24 131.4(10) . . y
N6 C21 C24 121.6(10) . . y
C21 C22 C23 107.6(9) . . y
N3 C23 C22 109.9(9) . . y
N3 C23 C25 123.7(9) . . y
C22 C23 C25 126.3(10) . . y
C26 C25 C30 115.1(10) . . y
C26 C25 C23 123.9(11) . . y
C30 C25 C23 120.9(10) . . y
C25 C26 C27 123.6(12) . . y
C28 C27 C26 120.7(13) . . y
C27 C28 C29 118.6(12) . . y
C28 C29 C30 120.8(12) . . y
C29 C30 C25 121.0(11) . . y
C32 C31 S1 118.9(13) . . y
C31 C32 S2 114.0(12) . . y
O1 C33 S3 129.2(11) . . y
O1 C33 S2 106.1(11) . . y
S3 C33 S2 124.4(9) . . y

loop_
_geom_bond_atom_site_label_1
_geom_bond_atom_site_label_2
_geom_bond_distance
_geom_bond_site_symmetry_2
_geom_bond_publ_flag
Zn1 N3 2.029(8) . y
Zn1 N1 2.055(8) . y
Zn1 N2 2.064(8) . y
Zn1 S1 2.213(3) . y
N1 C3 1.345(12) . y
N1 N4 1.363(9) . y
N2 C13 1.327(12) . y
N2 N5 1.406(10) . y
N3 C23 1.362(12) . y
N3 N6 1.390(9) . y
N4 C1 1.375(11) . y
N4 B1 1.529(14) . y
N5 C11 1.350(12) . y
N5 B1 1.544(14) . y
N6 C21 1.372(12) . y
N6 B1 1.558(14) . y
S1 C31 1.841(16) . y
S2 C33 1.709(13) . y
S2 C32 1.797(14) . y
S3 C33 1.594(13) . y
O1 C33 1.330(15) . y
O1 C34 1.43(2) . y
C1 C2 1.388(13) . y
C1 C4 1.450(13) . y
C2 C3 1.381(13) . y
C3 C5 1.457(13) . y
C5 C6 1.393(14) . y
C5 C10 1.409(15) . y
C6 C7 1.364(14) . y
C7 C8 1.362(18) . y
C8 C9 1.380(18) . y
C9 C10 1.417(16) . y
C11 C12 1.358(13) . y
C11 C14 1.512(13) . y
C12 C13 1.393(13) . y
C13 C15 1.468(12) . y
C15 C16 1.363(13) . y
C15 C20 1.381(13) . y
C16 C17 1.389(14) . y
C17 C18 1.333(15) . y
C18 C19 1.396(15) . y
C19 C20 1.353(13) . y
C21 C22 1.368(13) . y
C21 C24 1.500(13) . y
C22 C23 1.387(12) . y
C23 C25 1.462(13) . y
C25 C26 1.343(14) . y
C25 C30 1.412(13) . y
C26 C27 1.363(14) . y
C27 C28 1.343(14) . y
C28 C29 1.358(15) . y
C29 C30 1.370(14) . y
C31 C32 1.454(19) . y

loop_
_cod_changelog_entry_id
_cod_changelog_entry_author
_cod_changelog_entry_date
_cod_changelog_entry_text
1 'Vaitkus, Antanas' 2024-11-15T14:40:08+02:00
;
 Removed multiple data items that had the 'Y' placeholder value.
;
